data_7151313
loop_
_publ_author_name
'Adams, Harry'
'Bawa, Ramadan A.'
'Jones, Simon'

_publ_section_title
;
 N-Alkyl oxazolidines as stereocontrol elements in asymmetric
 Diels?Alder cycloadditions of 9-substituted anthracene derivatives
;
_journal_issue 22
_journal_name_full 'Organic &amp;  Biomolecular Chemistry'
_journal_page_first 4206
_journal_paper_doi 10.1039/b610055d
_journal_volume 4
_journal_year 2006
_chemical_formula_sum 'C31 H30 Cl2 N2 O3'
_chemical_formula_weight 549.47
_chemical_name_systematic
;
?
;
_space_group_IT_number 4
_symmetry_cell_setting monoclinic
_symmetry_space_group_name_Hall 'P 2yb'
_symmetry_space_group_name_H-M 'P 1 21 1'
_atom_sites_solution_hydrogens geom
_atom_sites_solution_primary direct
_atom_sites_solution_secondary difmap
_audit_creation_method SHELXL-97
_cell_angle_alpha 90.00
_cell_angle_beta 93.517(2)
_cell_angle_gamma 90.00
_cell_formula_units_Z 2
_cell_length_a 7.6834(10)
_cell_length_b 10.5554(14)
_cell_length_c 16.299(2)
_cell_measurement_reflns_used 6694
_cell_measurement_temperature 150(2)
_cell_measurement_theta_max 54.909
_cell_measurement_theta_min 4.600
_cell_volume 1319.4(3)
_computing_cell_refinement SMART
_computing_data_collection 'SMART (Bruker, 1997)'
_computing_data_reduction 'SAINT (Bruker, 1997)'
_computing_molecular_graphics 'Bruker SHELXTL'
_computing_publication_material 'Bruker SHELXTL'
_computing_structure_refinement 'SHELXL-97 (Sheldrick, 1997)'
_computing_structure_solution 'SHELXS-97 (Sheldrick, 1990)'
_diffrn_ambient_temperature 150(2)
_diffrn_detector_area_resol_mean 100
_diffrn_measured_fraction_theta_full 0.998
_diffrn_measured_fraction_theta_max 0.969
_diffrn_measurement_device_type 'Bruker SMART 1000'
_diffrn_measurement_method '\w scans'
_diffrn_radiation_monochromator graphite
_diffrn_radiation_source 'fine-focus sealed tube'
_diffrn_radiation_type MoK\a
_diffrn_radiation_wavelength 0.71073
_diffrn_reflns_av_R_equivalents 0.0224
_diffrn_reflns_av_sigmaI/netI 0.0210
_diffrn_reflns_limit_h_max 9
_diffrn_reflns_limit_h_min -10
_diffrn_reflns_limit_k_max 13
_diffrn_reflns_limit_k_min -13
_diffrn_reflns_limit_l_max 20
_diffrn_reflns_limit_l_min -21
_diffrn_reflns_number 11779
_diffrn_reflns_theta_full 25.00
_diffrn_reflns_theta_max 27.62
_diffrn_reflns_theta_min 2.30
_diffrn_standards_decay_% 0
_diffrn_standards_interval_count 0
_diffrn_standards_interval_time 0
_diffrn_standards_number 0
_exptl_absorpt_coefficient_mu 0.283
_exptl_absorpt_correction_T_max 0.9300
_exptl_absorpt_correction_T_min 0.8737
_exptl_absorpt_correction_type multi-scan
_exptl_absorpt_process_details SADABS
_exptl_crystal_colour COLOURLESS
_exptl_crystal_density_diffrn 1.383
_exptl_crystal_density_method 'not measured'
_exptl_crystal_description BLOCK
_exptl_crystal_F_000 576
_exptl_crystal_size_max 0.49
_exptl_crystal_size_mid 0.49
_exptl_crystal_size_min 0.26
_refine_diff_density_max 0.264
_refine_diff_density_min -0.296
_refine_diff_density_rms 0.040
_refine_ls_abs_structure_details 'Flack H D (1983), Acta Cryst. A39, 876-881'
_refine_ls_abs_structure_Flack 1(10)
_refine_ls_extinction_method none
_refine_ls_goodness_of_fit_ref 1.045
_refine_ls_hydrogen_treatment constr
_refine_ls_matrix_type full
_refine_ls_number_parameters 346
_refine_ls_number_reflns 3123
_refine_ls_number_restraints 1
_refine_ls_restrained_S_all 1.045
_refine_ls_R_factor_all 0.0343
_refine_ls_R_factor_gt 0.0309
_refine_ls_shift/su_max 0.000
_refine_ls_shift/su_mean 0.000
_refine_ls_structure_factor_coef Fsqd
_refine_ls_weighting_details 'calc w=1/[\s^2^(Fo^2^)+(0.0418P)^2^+0.3111P] where P=(Fo^2^+2Fc^2^)/3'
_refine_ls_weighting_scheme calc
_refine_ls_wR_factor_gt 0.0745
_refine_ls_wR_factor_ref 0.0766
_reflns_number_gt 2922
_reflns_number_total 3123
_reflns_threshold_expression >2sigma(I)
_cod_data_source_file b610055d.txt
_cod_data_source_block osj11m
_cod_depositor_comments
;
The following automatic conversions were performed:
'_symmetry_cell_setting' value 'Monoclinic' changed to 'monoclinic'
according to '/home/saulius/struct/CIF-dictionaries/cif_core.dic'
dictionary named 'cif_core.dic' version 2.4.1 from
2010-06-29.

'_exptl_absorpt_correction_type' value 'MULTI-SCAN' changed
to 'multi-scan' according to
'/home/saulius/struct/CIF-dictionaries/cif_core.dic' dictionary named
'cif_core.dic' version 2.4.1 from 2010-06-29.

Automatic conversion script
Id: cif_fix_enum 1527 2010-12-29 10:47:43Z saulius 
;
_cod_original_sg_symbol_H-M P2(1)
_cod_database_code 7151313

loop_
_symmetry_equiv_pos_as_xyz
'x, y, z'
'-x, y+1/2, -z'

loop_
_atom_site_label
_atom_site_type_symbol
_atom_site_fract_x
_atom_site_fract_y
_atom_site_fract_z
_atom_site_U_iso_or_equiv
_atom_site_adp_type
_atom_site_occupancy
_atom_site_symmetry_multiplicity
_atom_site_calc_flag
_atom_site_refinement_flags
_atom_site_disorder_assembly
_atom_site_disorder_group
N1 N 0.5444(2) 1.02323(19) 0.33387(11) 0.0228(4) Uani 1 1 d . . .
N3 N -0.0313(2) 0.80366(18) 0.14898(11) 0.0200(4) Uani 1 1 d . . .
O1 O 0.1959(2) 0.91189(16) 0.10167(9) 0.0237(3) Uani 1 1 d . . .
O2 O 0.5188(2) 1.19964(17) 0.41408(10) 0.0301(4) Uani 1 1 d . . .
O3 O 0.5193(2) 0.87321(17) 0.23274(10) 0.0287(4) Uani 1 1 d . . .
C1 C -0.1398(3) 1.0750(2) 0.15607(13) 0.0219(4) Uani 1 1 d . . .
H1 H -0.1474 1.0073 0.1176 0.026 Uiso 1 1 calc R . .
C1B C -0.2448(3) 0.8020(2) -0.02045(14) 0.0245(5) Uani 1 1 d . . .
C2 C -0.2589(3) 1.1751(2) 0.14946(14) 0.0248(5) Uani 1 1 d . . .
H2 H -0.3486 1.1739 0.1067 0.030 Uiso 1 1 calc R . .
C2A C 0.1353(3) 0.8638(2) 0.17615(12) 0.0189(4) Uani 1 1 d . . .
H2A H 0.2179 0.7975 0.1986 0.023 Uiso 1 1 calc R . .
C2B C -0.2121(3) 0.8444(3) -0.09908(14) 0.0286(5) Uani 1 1 d . . .
H2B H -0.1259 0.8029 -0.1288 0.034 Uiso 1 1 calc R . .
C3 C -0.2492(3) 1.2753(2) 0.20347(14) 0.0270(5) Uani 1 1 d . . .
H3 H -0.3310 1.3427 0.1978 0.032 Uiso 1 1 calc R . .
C3B C -0.3028(3) 0.9458(3) -0.13469(15) 0.0317(5) Uani 1 1 d . . .
H3B H -0.2782 0.9735 -0.1882 0.038 Uiso 1 1 calc R . .
C4 C -0.1178(3) 1.2773(2) 0.26692(14) 0.0250(5) Uani 1 1 d . . .
H4 H -0.1091 1.3464 0.3043 0.030 Uiso 1 1 calc R . .
C4A C 0.0165(3) 0.7333(2) 0.07564(13) 0.0228(5) Uani 1 1 d . . .
H4A H 0.0809 0.6550 0.0941 0.027 Uiso 1 1 calc R . .
C4B C -0.4296(3) 1.0069(3) -0.09228(15) 0.0325(5) Uani 1 1 d . . .
H4B H -0.4915 1.0768 -0.1164 0.039 Uiso 1 1 calc R . .
C5 C 0.1392(3) 1.0242(2) 0.46625(13) 0.0240(5) Uani 1 1 d . . .
H5 H 0.1398 1.0954 0.5020 0.029 Uiso 1 1 calc R . .
C5A C 0.1447(3) 0.8234(3) 0.03821(14) 0.0284(5) Uani 1 1 d . . .
H5A1 H 0.2473 0.7765 0.0203 0.034 Uiso 1 1 calc R . .
H5A2 H 0.0884 0.8678 -0.0099 0.034 Uiso 1 1 calc R . .
C5B C -0.4650(3) 0.9652(3) -0.01468(16) 0.0301(5) Uani 1 1 d . . .
H5B H -0.5521 1.0064 0.0145 0.036 Uiso 1 1 calc R . .
C6 C 0.1435(3) 0.9027(3) 0.49798(14) 0.0289(5) Uani 1 1 d . . .
H6 H 0.1427 0.8901 0.5557 0.035 Uiso 1 1 calc R . .
C6B C -0.3742(3) 0.8637(3) 0.02080(14) 0.0271(5) Uani 1 1 d . . .
H6B H -0.4005 0.8357 0.0740 0.033 Uiso 1 1 calc R . .
C7 C 0.1491(3) 0.7999(2) 0.44609(14) 0.0264(5) Uani 1 1 d . . .
H7 H 0.1559 0.7168 0.4685 0.032 Uiso 1 1 calc R . .
C8 C 0.1447(3) 0.8163(2) 0.36097(14) 0.0216(4) Uani 1 1 d . . .
H8 H 0.1508 0.7450 0.3257 0.026 Uiso 1 1 calc R . .
C9 C 0.1335(2) 0.9753(2) 0.23721(12) 0.0171(4) Uani 1 1 d . . .
C10 C 0.1455(3) 1.1680(2) 0.34044(13) 0.0207(4) Uani 1 1 d . . .
H10 H 0.1445 1.2399 0.3804 0.025 Uiso 1 1 calc R . .
C11 C -0.0094(3) 1.0755(2) 0.21976(12) 0.0194(4) Uani 1 1 d . . .
C12 C -0.0006(3) 1.1776(2) 0.27468(13) 0.0206(4) Uani 1 1 d . . .
C13 C 0.1340(2) 1.0413(2) 0.38198(12) 0.0189(4) Uani 1 1 d . . .
C14 C 0.1315(2) 0.9379(2) 0.32844(13) 0.0184(4) Uani 1 1 d . . .
C16 C 0.3180(3) 1.1637(2) 0.29409(13) 0.0212(4) Uani 1 1 d . . .
H16 H 0.3362 1.2452 0.2645 0.025 Uiso 1 1 calc R . .
C15 C -0.1408(3) 0.6939(2) 0.01819(14) 0.0261(5) Uani 1 1 d . . .
H15A H -0.0982 0.6403 -0.0262 0.031 Uiso 1 1 calc R . .
H15B H -0.2196 0.6413 0.0498 0.031 Uiso 1 1 calc R . .
C17 C 0.3121(3) 1.0511(2) 0.23363(12) 0.0194(4) Uani 1 1 d . . .
H17 H 0.3265 1.0821 0.1765 0.023 Uiso 1 1 calc R . .
C18 C 0.4707(3) 1.1362(2) 0.35487(13) 0.0220(4) Uani 1 1 d . . .
C19 C 0.4674(3) 0.9696(2) 0.26244(13) 0.0215(5) Uani 1 1 d . . .
C20 C 0.6869(3) 0.9620(3) 0.38179(16) 0.0333(6) Uani 1 1 d . . .
H20A H 0.7771 0.9363 0.3452 0.050 Uiso 1 1 calc R . .
H20B H 0.6427 0.8872 0.4094 0.050 Uiso 1 1 calc R . .
H20C H 0.7368 1.0215 0.4230 0.050 Uiso 1 1 calc R . .
C21 C -0.1084(3) 0.7213(2) 0.20827(15) 0.0270(5) Uani 1 1 d . . .
H21A H -0.2181 0.6864 0.1841 0.041 Uiso 1 1 calc R . .
H21B H -0.1314 0.7700 0.2576 0.041 Uiso 1 1 calc R . .
H21C H -0.0277 0.6519 0.2231 0.041 Uiso 1 1 calc R . .
Cl1 Cl 0.75463(8) -0.00878(6) 0.62602(4) 0.03930(16) Uani 1 1 d . . .
Cl2 Cl 0.41100(12) 0.07797(10) 0.66852(5) 0.0594(2) Uani 1 1 d . . .
C1S C 0.5334(3) 0.0131(3) 0.59117(16) 0.0362(6) Uani 1 1 d . . .
H1S1 H 0.5274 0.0703 0.5429 0.043 Uiso 1 1 calc R . .
H1S2 H 0.4826 -0.0695 0.5736 0.043 Uiso 1 1 calc R . .

loop_
_atom_site_aniso_label
_atom_site_aniso_U_11
_atom_site_aniso_U_22
_atom_site_aniso_U_33
_atom_site_aniso_U_23
_atom_site_aniso_U_13
_atom_site_aniso_U_12
N1 0.0158(8) 0.0301(11) 0.0222(9) -0.0014(8) -0.0006(6) 0.0001(7)
N3 0.0202(8) 0.0203(9) 0.0195(8) -0.0029(7) 0.0000(6) -0.0014(7)
O1 0.0272(8) 0.0276(8) 0.0165(7) -0.0037(7) 0.0033(6) -0.0059(7)
O2 0.0310(8) 0.0305(9) 0.0276(9) -0.0057(7) -0.0068(7) -0.0047(7)
O3 0.0227(8) 0.0302(9) 0.0332(9) -0.0067(8) 0.0025(6) 0.0044(7)
C1 0.0231(10) 0.0236(11) 0.0189(10) 0.0019(9) 0.0009(8) -0.0013(9)
C1B 0.0209(10) 0.0276(12) 0.0245(11) -0.0071(10) -0.0029(8) -0.0069(9)
C2 0.0232(10) 0.0299(13) 0.0208(10) 0.0068(9) -0.0016(8) 0.0025(9)
C2A 0.0186(9) 0.0207(11) 0.0175(9) -0.0005(8) 0.0016(7) 0.0000(8)
C2B 0.0264(11) 0.0356(14) 0.0238(11) -0.0079(10) 0.0017(8) -0.0055(10)
C3 0.0267(11) 0.0283(12) 0.0262(11) 0.0056(10) 0.0026(9) 0.0084(9)
C3B 0.0326(12) 0.0382(15) 0.0241(12) 0.0006(10) -0.0009(9) -0.0087(11)
C4 0.0294(11) 0.0247(12) 0.0211(11) 0.0027(9) 0.0037(9) 0.0048(9)
C4A 0.0221(10) 0.0234(11) 0.0228(11) -0.0042(9) 0.0007(8) 0.0012(9)
C4B 0.0268(11) 0.0348(14) 0.0345(13) -0.0003(11) -0.0088(9) -0.0020(11)
C5 0.0247(10) 0.0286(12) 0.0188(10) -0.0020(9) 0.0009(8) 0.0002(9)
C5A 0.0258(11) 0.0380(14) 0.0215(11) -0.0107(10) 0.0018(8) -0.0055(10)
C5B 0.0199(10) 0.0378(15) 0.0323(13) -0.0062(11) -0.0010(9) -0.0011(10)
C6 0.0285(11) 0.0403(14) 0.0176(10) 0.0066(10) 0.0008(8) -0.0012(10)
C6B 0.0224(10) 0.0363(13) 0.0226(11) -0.0044(10) 0.0011(8) -0.0054(9)
C7 0.0287(11) 0.0255(12) 0.0250(11) 0.0101(10) 0.0005(8) 0.0012(9)
C8 0.0195(10) 0.0226(11) 0.0224(10) 0.0008(9) -0.0001(8) -0.0009(9)
C9 0.0156(8) 0.0187(10) 0.0168(9) 0.0012(8) -0.0001(7) 0.0002(8)
C10 0.0244(10) 0.0200(11) 0.0175(10) -0.0021(8) 0.0002(8) 0.0017(8)
C11 0.0193(9) 0.0207(10) 0.0184(10) 0.0043(8) 0.0023(7) 0.0021(8)
C12 0.0227(10) 0.0217(11) 0.0175(10) 0.0026(8) 0.0021(7) 0.0009(8)
C13 0.0143(9) 0.0228(11) 0.0195(10) 0.0024(8) 0.0004(7) 0.0001(8)
C14 0.0135(9) 0.0235(11) 0.0182(10) 0.0019(8) 0.0008(7) 0.0006(8)
C16 0.0233(10) 0.0209(11) 0.0189(10) 0.0006(8) -0.0009(8) -0.0029(8)
C15 0.0264(11) 0.0250(12) 0.0266(12) -0.0082(10) -0.0004(8) -0.0044(9)
C17 0.0191(9) 0.0215(11) 0.0176(10) -0.0012(8) 0.0018(7) -0.0029(8)
C18 0.0201(10) 0.0257(12) 0.0202(10) 0.0018(9) 0.0009(8) -0.0064(9)
C19 0.0169(9) 0.0264(12) 0.0214(10) -0.0001(9) 0.0040(7) -0.0040(8)
C20 0.0218(10) 0.0453(16) 0.0318(12) -0.0059(11) -0.0055(9) 0.0080(10)
C21 0.0262(11) 0.0277(12) 0.0272(12) -0.0013(10) 0.0019(9) -0.0060(9)
Cl1 0.0418(3) 0.0252(3) 0.0502(4) 0.0024(3) -0.0035(3) 0.0012(3)
Cl2 0.0647(5) 0.0738(6) 0.0405(4) -0.0111(4) 0.0101(3) 0.0213(4)
C1S 0.0395(13) 0.0382(16) 0.0309(13) -0.0026(11) 0.0021(10) 0.0044(12)

loop_
_atom_type_symbol
_atom_type_description
_atom_type_scat_dispersion_real
_atom_type_scat_dispersion_imag
_atom_type_scat_source
C C 0.0033 0.0000 'International Tables Vol C Tables 4.2.6.8 and 6.1.1.4'
H H 0.0000 0.0000 'International Tables Vol C Tables 4.2.6.8 and 6.1.1.4'
O O 0.0106 0.0000 'International Tables Vol C Tables 4.2.6.8 and 6.1.1.4'
Cl Cl 0.1484 0.0000 'International Tables Vol C Tables 4.2.6.8 and 6.1.1.4'
N N 0.0061 0.0000 'International Tables Vol C Tables 4.2.6.8 and 6.1.1.4'

loop_
_geom_angle_atom_site_label_1
_geom_angle_atom_site_label_2
_geom_angle_atom_site_label_3
_geom_angle
_geom_angle_site_symmetry_1
_geom_angle_site_symmetry_3
_geom_angle_publ_flag
C18 N1 C19 113.63(18) . . ?
C18 N1 C20 124.04(19) . . ?
C19 N1 C20 122.3(2) . . ?
C21 N3 C2A 116.14(17) . . ?
C21 N3 C4A 111.71(18) . . ?
C2A N3 C4A 101.92(15) . . ?
C2A O1 C5A 107.15(17) . . ?
C2 C1 C11 119.4(2) . . ?
C2 C1 H1 120.3 . . ?
C11 C1 H1 120.3 . . ?
C2B C1B C6B 117.8(2) . . ?
C2B C1B C15 120.4(2) . . ?
C6B C1B C15 121.8(2) . . ?
C3 C2 C1 121.5(2) . . ?
C3 C2 H2 119.3 . . ?
C1 C2 H2 119.3 . . ?
O1 C2A N3 102.81(16) . . ?
O1 C2A C9 107.19(17) . . ?
N3 C2A C9 118.78(16) . . ?
O1 C2A H2A 109.2 . . ?
N3 C2A H2A 109.2 . . ?
C9 C2A H2A 109.2 . . ?
C3B C2B C1B 121.2(2) . . ?
C3B C2B H2B 119.4 . . ?
C1B C2B H2B 119.4 . . ?
C2 C3 C4 119.5(2) . . ?
C2 C3 H3 120.2 . . ?
C4 C3 H3 120.2 . . ?
C2B C3B C4B 120.1(2) . . ?
C2B C3B H3B 120.0 . . ?
C4B C3B H3B 120.0 . . ?
C12 C4 C3 119.4(2) . . ?
C12 C4 H4 120.3 . . ?
C3 C4 H4 120.3 . . ?
N3 C4A C5A 102.09(18) . . ?
N3 C4A C15 113.86(17) . . ?
C5A C4A C15 115.31(19) . . ?
N3 C4A H4A 108.4 . . ?
C5A C4A H4A 108.4 . . ?
C15 C4A H4A 108.4 . . ?
C5B C4B C3B 119.4(2) . . ?
C5B C4B H4B 120.3 . . ?
C3B C4B H4B 120.3 . . ?
C6 C5 C13 119.4(2) . . ?
C6 C5 H5 120.3 . . ?
C13 C5 H5 120.3 . . ?
O1 C5A C4A 105.90(17) . . ?
O1 C5A H5A1 110.6 . . ?
C4A C5A H5A1 110.6 . . ?
O1 C5A H5A2 110.6 . . ?
C4A C5A H5A2 110.6 . . ?
H5A1 C5A H5A2 108.7 . . ?
C4B C5B C6B 120.4(2) . . ?
C4B C5B H5B 119.8 . . ?
C6B C5B H5B 119.8 . . ?
C7 C6 C5 120.1(2) . . ?
C7 C6 H6 119.9 . . ?
C5 C6 H6 119.9 . . ?
C5B C6B C1B 121.0(2) . . ?
C5B C6B H6B 119.5 . . ?
C1B C6B H6B 119.5 . . ?
C6 C7 C8 120.8(2) . . ?
C6 C7 H7 119.6 . . ?
C8 C7 H7 119.6 . . ?
C14 C8 C7 119.3(2) . . ?
C14 C8 H8 120.3 . . ?
C7 C8 H8 120.3 . . ?
C11 C9 C14 107.80(16) . . ?
C11 C9 C2A 116.10(16) . . ?
C14 C9 C2A 115.38(17) . . ?
C11 C9 C17 104.76(16) . . ?
C14 C9 C17 102.94(15) . . ?
C2A C9 C17 108.54(15) . . ?
C13 C10 C12 108.51(18) . . ?
C13 C10 C16 105.42(17) . . ?
C12 C10 C16 105.93(17) . . ?
C13 C10 H10 112.2 . . ?
C12 C10 H10 112.2 . . ?
C16 C10 H10 112.2 . . ?
C1 C11 C12 118.8(2) . . ?
C1 C11 C9 127.27(19) . . ?
C12 C11 C9 113.88(17) . . ?
C4 C12 C11 121.36(19) . . ?
C4 C12 C10 124.5(2) . . ?
C11 C12 C10 114.09(19) . . ?
C5 C13 C14 121.1(2) . . ?
C5 C13 C10 124.3(2) . . ?
C14 C13 C10 114.37(17) . . ?
C8 C14 C13 119.04(19) . . ?
C8 C14 C9 126.90(19) . . ?
C13 C14 C9 113.72(18) . . ?
C18 C16 C17 105.15(18) . . ?
C18 C16 C10 109.53(17) . . ?
C17 C16 C10 109.76(17) . . ?
C18 C16 H16 110.8 . . ?
C17 C16 H16 110.8 . . ?
C10 C16 H16 110.8 . . ?
C1B C15 C4A 115.2(2) . . ?
C1B C15 H15A 108.5 . . ?
C4A C15 H15A 108.5 . . ?
C1B C15 H15B 108.5 . . ?
C4A C15 H15B 108.5 . . ?
H15A C15 H15B 107.5 . . ?
C19 C17 C16 104.27(16) . . ?
C19 C17 C9 111.44(17) . . ?
C16 C17 C9 110.82(16) . . ?
C19 C17 H17 110.1 . . ?
C16 C17 H17 110.1 . . ?
C9 C17 H17 110.1 . . ?
O2 C18 N1 124.6(2) . . ?
O2 C18 C16 126.8(2) . . ?
N1 C18 C16 108.54(18) . . ?
O3 C19 N1 123.0(2) . . ?
O3 C19 C17 128.8(2) . . ?
N1 C19 C17 108.23(18) . . ?
N1 C20 H20A 109.5 . . ?
N1 C20 H20B 109.5 . . ?
H20A C20 H20B 109.5 . . ?
N1 C20 H20C 109.5 . . ?
H20A C20 H20C 109.5 . . ?
H20B C20 H20C 109.5 . . ?
N3 C21 H21A 109.5 . . ?
N3 C21 H21B 109.5 . . ?
H21A C21 H21B 109.5 . . ?
N3 C21 H21C 109.5 . . ?
H21A C21 H21C 109.5 . . ?
H21B C21 H21C 109.5 . . ?
Cl2 C1S Cl1 111.44(14) . . ?
Cl2 C1S H1S1 109.3 . . ?
Cl1 C1S H1S1 109.3 . . ?
Cl2 C1S H1S2 109.3 . . ?
Cl1 C1S H1S2 109.3 . . ?
H1S1 C1S H1S2 108.0 . . ?

loop_
_geom_bond_atom_site_label_1
_geom_bond_atom_site_label_2
_geom_bond_distance
_geom_bond_site_symmetry_2
_geom_bond_publ_flag
N1 C18 1.372(3) . ?
N1 C19 1.394(3) . ?
N1 C20 1.456(3) . ?
N3 C21 1.453(3) . ?
N3 C2A 1.472(3) . ?
N3 C4A 1.473(3) . ?
O1 C2A 1.420(2) . ?
O1 C5A 1.431(3) . ?
O2 C18 1.214(3) . ?
O3 C19 1.205(3) . ?
C1 C2 1.397(3) . ?
C1 C11 1.398(3) . ?
C1 H1 0.9500 . ?
C1B C2B 1.395(3) . ?
C1B C6B 1.396(3) . ?
C1B C15 1.509(3) . ?
C2 C3 1.375(3) . ?
C2 H2 0.9500 . ?
C2A C9 1.542(3) . ?
C2A H2A 1.0000 . ?
C2B C3B 1.385(4) . ?
C2B H2B 0.9500 . ?
C3 C4 1.400(3) . ?
C3 H3 0.9500 . ?
C3B C4B 1.387(4) . ?
C3B H3B 0.9500 . ?
C4 C12 1.386(3) . ?
C4 H4 0.9500 . ?
C4A C5A 1.524(3) . ?
C4A C15 1.540(3) . ?
C4A H4A 1.0000 . ?
C4B C5B 1.382(4) . ?
C4B H4B 0.9500 . ?
C5 C6 1.383(4) . ?
C5 C13 1.383(3) . ?
C5 H5 0.9500 . ?
C5A H5A1 0.9900 . ?
C5A H5A2 0.9900 . ?
C5B C6B 1.385(4) . ?
C5B H5B 0.9500 . ?
C6 C7 1.378(4) . ?
C6 H6 0.9500 . ?
C6B H6B 0.9500 . ?
C7 C8 1.396(3) . ?
C7 H7 0.9500 . ?
C8 C14 1.390(3) . ?
C8 H8 0.9500 . ?
C9 C11 1.538(3) . ?
C9 C14 1.540(3) . ?
C9 C17 1.593(3) . ?
C10 C13 1.504(3) . ?
C10 C12 1.507(3) . ?
C10 C16 1.566(3) . ?
C10 H10 1.0000 . ?
C11 C12 1.400(3) . ?
C13 C14 1.397(3) . ?
C16 C18 1.517(3) . ?
C16 C17 1.542(3) . ?
C16 H16 1.0000 . ?
C15 H15A 0.9900 . ?
C15 H15B 0.9900 . ?
C17 C19 1.522(3) . ?
C17 H17 1.0000 . ?
C20 H20A 0.9800 . ?
C20 H20B 0.9800 . ?
C20 H20C 0.9800 . ?
C21 H21A 0.9800 . ?
C21 H21B 0.9800 . ?
C21 H21C 0.9800 . ?
Cl1 C1S 1.774(3) . ?
Cl2 C1S 1.758(3) . ?
C1S H1S1 0.9900 . ?
C1S H1S2 0.9900 . ?

loop_
_geom_torsion_atom_site_label_1
_geom_torsion_atom_site_label_2
_geom_torsion_atom_site_label_3
_geom_torsion_atom_site_label_4
_geom_torsion
_geom_torsion_site_symmetry_1
_geom_torsion_site_symmetry_2
_geom_torsion_site_symmetry_3
_geom_torsion_site_symmetry_4
_geom_torsion_publ_flag
C11 C1 C2 C3 1.1(3) . . . . ?
C5A O1 C2A N3 -35.4(2) . . . . ?
C5A O1 C2A C9 -161.32(16) . . . . ?
C21 N3 C2A O1 167.00(18) . . . . ?
C4A N3 C2A O1 45.4(2) . . . . ?
C21 N3 C2A C9 -74.9(2) . . . . ?
C4A N3 C2A C9 163.43(18) . . . . ?
C6B C1B C2B C3B 1.1(3) . . . . ?
C15 C1B C2B C3B -178.2(2) . . . . ?
C1 C2 C3 C4 -0.3(4) . . . . ?
C1B C2B C3B C4B -0.3(4) . . . . ?
C2 C3 C4 C12 -0.6(3) . . . . ?
C21 N3 C4A C5A -161.71(18) . . . . ?
C2A N3 C4A C5A -37.0(2) . . . . ?
C21 N3 C4A C15 73.3(2) . . . . ?
C2A N3 C4A C15 -161.99(19) . . . . ?
C2B C3B C4B C5B -0.4(4) . . . . ?
C2A O1 C5A C4A 11.7(2) . . . . ?
N3 C4A C5A O1 16.4(2) . . . . ?
C15 C4A C5A O1 140.36(19) . . . . ?
C3B C4B C5B C6B 0.4(4) . . . . ?
C13 C5 C6 C7 2.4(3) . . . . ?
C4B C5B C6B C1B 0.4(4) . . . . ?
C2B C1B C6B C5B -1.1(3) . . . . ?
C15 C1B C6B C5B 178.1(2) . . . . ?
C5 C6 C7 C8 -2.1(3) . . . . ?
C6 C7 C8 C14 -1.2(3) . . . . ?
O1 C2A C9 C11 72.0(2) . . . . ?
N3 C2A C9 C11 -43.8(3) . . . . ?
O1 C2A C9 C14 -160.50(16) . . . . ?
N3 C2A C9 C14 83.7(2) . . . . ?
O1 C2A C9 C17 -45.6(2) . . . . ?
N3 C2A C9 C17 -161.40(17) . . . . ?
C2 C1 C11 C12 -0.8(3) . . . . ?
C2 C1 C11 C9 -179.7(2) . . . . ?
C14 C9 C11 C1 -129.5(2) . . . . ?
C2A C9 C11 C1 1.7(3) . . . . ?
C17 C9 C11 C1 121.3(2) . . . . ?
C14 C9 C11 C12 51.6(2) . . . . ?
C2A C9 C11 C12 -177.23(18) . . . . ?
C17 C9 C11 C12 -57.5(2) . . . . ?
C3 C4 C12 C11 0.8(3) . . . . ?
C3 C4 C12 C10 -179.6(2) . . . . ?
C1 C11 C12 C4 -0.1(3) . . . . ?
C9 C11 C12 C4 178.90(19) . . . . ?
C1 C11 C12 C10 -179.74(19) . . . . ?
C9 C11 C12 C10 -0.7(3) . . . . ?
C13 C10 C12 C4 128.0(2) . . . . ?
C16 C10 C12 C4 -119.3(2) . . . . ?
C13 C10 C12 C11 -52.4(2) . . . . ?
C16 C10 C12 C11 60.4(2) . . . . ?
C6 C5 C13 C14 0.6(3) . . . . ?
C6 C5 C13 C10 -174.1(2) . . . . ?
C12 C10 C13 C5 -130.7(2) . . . . ?
C16 C10 C13 C5 116.2(2) . . . . ?
C12 C10 C13 C14 54.3(2) . . . . ?
C16 C10 C13 C14 -58.8(2) . . . . ?
C7 C8 C14 C13 4.0(3) . . . . ?
C7 C8 C14 C9 176.93(19) . . . . ?
C5 C13 C14 C8 -3.7(3) . . . . ?
C10 C13 C14 C8 171.42(18) . . . . ?
C5 C13 C14 C9 -177.57(18) . . . . ?
C10 C13 C14 C9 -2.4(2) . . . . ?
C11 C9 C14 C8 136.9(2) . . . . ?
C2A C9 C14 C8 5.4(3) . . . . ?
C17 C9 C14 C8 -112.7(2) . . . . ?
C11 C9 C14 C13 -49.8(2) . . . . ?
C2A C9 C14 C13 178.61(16) . . . . ?
C17 C9 C14 C13 60.6(2) . . . . ?
C13 C10 C16 C18 -57.5(2) . . . . ?
C12 C10 C16 C18 -172.38(18) . . . . ?
C13 C10 C16 C17 57.5(2) . . . . ?
C12 C10 C16 C17 -57.4(2) . . . . ?
C2B C1B C15 C4A 95.8(2) . . . . ?
C6B C1B C15 C4A -83.5(3) . . . . ?
N3 C4A C15 C1B 63.7(3) . . . . ?
C5A C4A C15 C1B -53.8(3) . . . . ?
C18 C16 C17 C19 -2.2(2) . . . . ?
C10 C16 C17 C19 -119.94(18) . . . . ?
C18 C16 C17 C9 117.80(18) . . . . ?
C10 C16 C17 C9 0.1(2) . . . . ?
C11 C9 C17 C19 171.36(16) . . . . ?
C14 C9 C17 C19 58.7(2) . . . . ?
C2A C9 C17 C19 -64.0(2) . . . . ?
C11 C9 C17 C16 55.7(2) . . . . ?
C14 C9 C17 C16 -56.9(2) . . . . ?
C2A C9 C17 C16 -179.65(17) . . . . ?
C19 N1 C18 O2 -179.1(2) . . . . ?
C20 N1 C18 O2 2.3(3) . . . . ?
C19 N1 C18 C16 3.0(2) . . . . ?
C20 N1 C18 C16 -175.6(2) . . . . ?
C17 C16 C18 O2 -178.1(2) . . . . ?
C10 C16 C18 O2 -60.2(3) . . . . ?
C17 C16 C18 N1 -0.3(2) . . . . ?
C10 C16 C18 N1 117.61(19) . . . . ?
C18 N1 C19 O3 176.9(2) . . . . ?
C20 N1 C19 O3 -4.5(3) . . . . ?
C18 N1 C19 C17 -4.5(2) . . . . ?
C20 N1 C19 C17 174.10(19) . . . . ?
C16 C17 C19 O3 -177.5(2) . . . . ?
C9 C17 C19 O3 62.9(3) . . . . ?
C16 C17 C19 N1 4.0(2) . . . . ?
C9 C17 C19 N1 -115.61(18) . . . . ?
